data_7719142
loop_
_publ_author_name
'Hosseinzadeh, Zahra'
'Zhang, Qiuyue'
'Gao, Jiahao'
'Wang, Yizhou'
'Wang, Quanchao'
'Ren, Geng'
'Liang, Tongling'
'Ma, Yanping'
'Sun, Wen-Hua'

_publ_section_title
;
 Fluoro- &amp; trifluoromethoxy-modified bis(imino)pyridyliron chloride
 enhancing the activity and stability of vinyl polyethylenes.
;
_journal_issue 33
_journal_name_full 'Dalton transactions (Cambridge, England : 2003)'
_journal_page_first 12590
_journal_page_last 12600
_journal_paper_doi 10.1039/d5dt00837a
_journal_volume 54
_journal_year 2025
_chemical_formula_moiety 'C51 H40 Cl2 F7 Fe N3 O, C H2 Cl2'
_chemical_formula_sum 'C52 H42 Cl4 F7 Fe N3 O'
_chemical_formula_weight 1055.53
_space_group_crystal_system monoclinic
_space_group_IT_number 14
_space_group_name_Hall '-P 2yn'
_space_group_name_H-M_alt 'P 1 21/n 1'
_atom_sites_solution_hydrogens geom
_atom_sites_solution_primary iterative
_audit_creation_date 2025-05-30
_audit_creation_method
;
Olex2 1.2
(compiled 2018.05.29 svn.r3508 for OlexSys, GUI svn.r5506)
;
_audit_update_record
;
2025-06-07 deposited with the CCDC.	2025-07-18 downloaded from the CCDC.
;
_cell_angle_alpha 90
_cell_angle_beta 111.251(4)
_cell_angle_gamma 90
_cell_formula_units_Z 4
_cell_length_a 18.4460(6)
_cell_length_b 15.9337(4)
_cell_length_c 18.7644(8)
_cell_measurement_reflns_used 15542
_cell_measurement_temperature 170.15
_cell_measurement_theta_max 76.418
_cell_measurement_theta_min 2.8570
_cell_volume 5140.1(3)
_computing_cell_refinement 'CrysAlisPro 1.171.41.121a (Rigaku OD, 2021)'
_computing_data_collection 'CrysAlisPro 1.171.41.121a (Rigaku OD, 2021)'
_computing_data_reduction 'CrysAlisPro 1.171.41.121a (Rigaku OD, 2021)'
_computing_molecular_graphics 'Olex2 (Dolomanov et al., 2009)'
_computing_publication_material 'Olex2 (Dolomanov et al., 2009)'
_computing_structure_refinement 'ShelXL (Sheldrick, 2015)'
_computing_structure_solution 'olex2.solve (Bourhis et al., 2015)'
_diffrn_ambient_temperature 170.15
_diffrn_measured_fraction_theta_full 0.997
_diffrn_measured_fraction_theta_max 0.965
_diffrn_measurement_device_type 'XtaLAB Synergy R, HyPix'
_diffrn_radiation_type CuK\a
_diffrn_radiation_wavelength 1.54184
_diffrn_reflns_av_unetI/netI 0.0571
_diffrn_reflns_Laue_measured_fraction_full 0.997
_diffrn_reflns_Laue_measured_fraction_max 0.965
_diffrn_reflns_limit_h_max 21
_diffrn_reflns_limit_h_min -23
_diffrn_reflns_limit_k_max 20
_diffrn_reflns_limit_k_min -20
_diffrn_reflns_limit_l_max 23
_diffrn_reflns_limit_l_min -19
_diffrn_reflns_number 10513
_diffrn_reflns_point_group_measured_fraction_full 0.997
_diffrn_reflns_point_group_measured_fraction_max 0.965
_diffrn_reflns_theta_full 67.684
_diffrn_reflns_theta_max 77.196
_diffrn_reflns_theta_min 2.878
_exptl_absorpt_coefficient_mu 4.823
_exptl_absorpt_correction_T_max 1.00000
_exptl_absorpt_correction_T_min 0.81920
_exptl_absorpt_correction_type multi-scan
_exptl_absorpt_process_details
;
CrysAlisPro 1.171.41.121a (Rigaku Oxford Diffraction, 2021)
Empirical absorption correction using spherical harmonics,
implemented in SCALE3 ABSPACK scaling algorithm.
;
_exptl_crystal_colour grey
_exptl_crystal_density_diffrn 1.364
_exptl_crystal_description block
_exptl_crystal_F_000 2160
_exptl_crystal_size_max 0.3
_exptl_crystal_size_mid 0.25
_exptl_crystal_size_min 0.2
_refine_diff_density_max 1.587
_refine_diff_density_min -0.864
_refine_diff_density_rms 0.201
_refine_ls_extinction_method none
_refine_ls_goodness_of_fit_ref 1.087
_refine_ls_hydrogen_treatment constr
_refine_ls_matrix_type full
_refine_ls_number_parameters 646
_refine_ls_number_reflns 10513
_refine_ls_number_restraints 28
_refine_ls_restrained_S_all 1.087
_refine_ls_R_factor_all 0.1538
_refine_ls_R_factor_gt 0.1414
_refine_ls_shift/su_max 0.001
_refine_ls_shift/su_mean 0.000
_refine_ls_structure_factor_coef Fsqd
_refine_ls_weighting_details 'w=1/[\s^2^(Fo^2^)+(0.1892P)^2^+41.1062P] where P=(Fo^2^+2Fc^2^)/3'
_refine_ls_weighting_scheme calc
_refine_ls_wR_factor_gt 0.3968
_refine_ls_wR_factor_ref 0.4097
_reflns_Friedel_coverage 0.000
_reflns_number_gt 9132
_reflns_number_total 10513
_reflns_threshold_expression 'I > 2\s(I)'
_cod_data_source_file d5dt00837a2.cif
_cod_data_source_block Fe4
_cod_depositor_comments 'Adding full bibliography for 7719142--7719143.cif.'
_cod_database_code 7719142
_shelx_shelxl_version_number 2017/1
_shelx_space_group_comment
;
The symmetry employed for this shelxl refinement is uniquely defined
by the following loop, which should always be used as a source of
symmetry information in preference to the above space-group names.
They are only intended as comments.
;
_olex2_refinement_description
;
1. Twinned data refinement
 Scales: 0.688(6)
 0.312(6)
2. Fixed Uiso
 At 1.2 times of:
  All C(H) groups, All C(H,H) groups
 At 1.5 times of:
  All C(H,H,H) groups
3. Restrained distances
 Cl5-C53 = Cl6-C53
 1.76 with sigma of 0.01
 Cl3-C52 = Cl4-C52
 1.76 with sigma of 0.01
4. Uiso/Uaniso restraints and constraints
Cl5 \\sim Cl6 \\sim C53: within 1.9A with sigma of 0.02 and sigma for terminal
atoms of 0.04
Cl3 \\sim Cl4 \\sim C52: within 1.9A with sigma of 0.02 and sigma for terminal
atoms of 0.04
5. Others
 Fixed Sof: Cl3(0.5) Cl4(0.5) C52(0.5) H52A(0.5) H52B(0.5) Cl5(0.5) Cl6(0.5)
 C53(0.5) H53A(0.5) H53B(0.5)
6.a Ternary CH refined with riding coordinates:
 C25(H25), C39(H39)
6.b Secondary CH2 refined with riding coordinates:
 C52(H52A,H52B), C53(H53A,H53B)
6.c Aromatic/amide H refined with riding coordinates:
 C14(H14), C12(H12), C4(H4), C5(H5), C6(H6), C21(H21), C23(H23), C27(H27),
 C28(H28), C30(H30), C31(H31), C33(H33), C34(H34), C36(H36), C37(H37), C41(H41),
  C42(H42), C44(H44), C45(H45), C47(H47), C48(H48), C50(H50), C51(H51)
6.d Idealised Me refined as rotating group:
 C17(H17A,H17B,H17C), C18(H18A,H18B,H18C), C16(H16A,H16B,H16C), C1(H1A,H1B,
 H1C), C9(H9A,H9B,H9C)
;
_olex2_submission_special_instructions 'No special instructions were received'

loop_
_space_group_symop_operation_xyz
'x, y, z'
'-x+1/2, y+1/2, -z+1/2'
'-x, -y, -z'
'x-1/2, -y-1/2, z-1/2'

loop_
_atom_site_label
_atom_site_type_symbol
_atom_site_fract_x
_atom_site_fract_y
_atom_site_fract_z
_atom_site_U_iso_or_equiv
_atom_site_adp_type
_atom_site_occupancy
_atom_site_site_symmetry_order
_atom_site_calc_flag
_atom_site_refinement_flags_posn
_atom_site_refinement_flags_adp
_atom_site_refinement_flags_occupancy
_atom_site_disorder_assembly
_atom_site_disorder_group
Fe1 Fe 0.28260(7) 0.61487(7) 0.70788(8) 0.0314(4) Uani 1 1 d . . . . .
Cl1 Cl 0.37540(13) 0.57388(17) 0.82121(15) 0.0499(6) Uani 1 1 d . . . . .
Cl2 Cl 0.21807(18) 0.49860(17) 0.64606(16) 0.0619(8) Uani 1 1 d . . . . .
F1 F 0.2836(4) 0.8510(5) 0.3203(5) 0.085(3) Uani 1 1 d . . . . .
F2 F 0.0932(4) 0.2965(5) 0.2913(4) 0.073(2) Uani 1 1 d . . . . .
F3 F 0.3799(3) 0.2709(4) 0.5262(4) 0.0567(16) Uani 1 1 d . . . . .
F4 F 0.4874(4) 0.2195(3) 0.5255(4) 0.0515(15) Uani 1 1 d . . . . .
F5 F 0.4797(4) 0.2733(4) 0.6276(4) 0.0548(15) Uani 1 1 d . . . . .
F6 F 0.6307(4) 0.8945(4) 0.6939(4) 0.072(2) Uani 1 1 d . . . . .
F7 F 0.7206(4) 0.3304(5) 0.8943(4) 0.0675(19) Uani 1 1 d . . . . .
O1 O 0.4776(3) 0.3542(3) 0.5298(3) 0.0311(12) Uani 1 1 d . . . . .
N1 N 0.2014(4) 0.6756(4) 0.7583(5) 0.0375(16) Uani 1 1 d . . . . .
N2 N 0.2770(4) 0.7430(4) 0.6772(4) 0.0347(15) Uani 1 1 d . . . . .
N3 N 0.3537(4) 0.6320(4) 0.6289(4) 0.0263(13) Uani 1 1 d . . . . .
C10 C 0.1640(5) 0.6327(5) 0.8026(6) 0.042(2) Uani 1 1 d . . . . .
C15 C 0.1985(6) 0.6353(6) 0.8826(6) 0.047(2) Uani 1 1 d . . . . .
C14 C 0.1602(8) 0.5921(6) 0.9230(7) 0.057(3) Uani 1 1 d . . . . .
H14 H 0.182690 0.592921 0.977255 0.068 Uiso 1 1 calc R . . . .
C13 C 0.0938(7) 0.5496(6) 0.8904(8) 0.059(3) Uani 1 1 d . . . . .
C12 C 0.0599(6) 0.5489(8) 0.8120(8) 0.061(3) Uani 1 1 d . . . . .
H12 H 0.012268 0.519756 0.788400 0.073 Uiso 1 1 calc R . . . .
C11 C 0.0952(6) 0.5915(7) 0.7646(8) 0.056(3) Uani 1 1 d . . . . .
C17 C 0.2712(8) 0.6848(8) 0.9208(7) 0.064(3) Uani 1 1 d . . . . .
H17A H 0.257492 0.742069 0.930182 0.096 Uiso 1 1 calc GR . . . .
H17B H 0.301783 0.686476 0.887666 0.096 Uiso 1 1 calc GR . . . .
H17C H 0.301814 0.658212 0.969516 0.096 Uiso 1 1 calc GR . . . .
C18 C 0.0513(10) 0.5069(9) 0.9363(10) 0.087(5) Uani 1 1 d . . . . .
H18A H 0.022243 0.549005 0.953281 0.130 Uiso 1 1 calc GR . . . .
H18B H 0.089066 0.479237 0.981042 0.130 Uiso 1 1 calc GR . . . .
H18C H 0.015099 0.465100 0.904318 0.130 Uiso 1 1 calc GR . . . .
C16 C 0.0563(7) 0.5919(11) 0.6807(8) 0.076(4) Uani 1 1 d . . . . .
H16A H 0.043294 0.649691 0.662845 0.114 Uiso 1 1 calc GR . . . .
H16B H 0.008599 0.558376 0.666321 0.114 Uiso 1 1 calc GR . . . .
H16C H 0.091220 0.567815 0.657295 0.114 Uiso 1 1 calc GR . . . .
C2 C 0.1908(6) 0.7547(6) 0.7461(6) 0.044(2) Uani 1 1 d . . . . .
C3 C 0.2328(6) 0.7955(5) 0.7021(6) 0.042(2) Uani 1 1 d . . . . .
C4 C 0.2314(7) 0.8802(6) 0.6874(7) 0.051(3) Uani 1 1 d . . . . .
H4 H 0.200081 0.916433 0.704322 0.061 Uiso 1 1 calc R . . . .
C5 C 0.2754(7) 0.9128(6) 0.6481(7) 0.057(3) Uani 1 1 d . . . . .
H5 H 0.275404 0.971325 0.638550 0.068 Uiso 1 1 calc R . . . .
C6 C 0.3195(6) 0.8581(6) 0.6229(6) 0.043(2) Uani 1 1 d . . . . .
H6 H 0.350484 0.879006 0.596047 0.052 Uiso 1 1 calc R . . . .
C7 C 0.3182(5) 0.7732(5) 0.6371(5) 0.0326(17) Uani 1 1 d . . . . .
C1 C 0.1376(9) 0.8085(7) 0.7725(8) 0.073(4) Uani 1 1 d . . . . .
H1A H 0.091618 0.824396 0.728327 0.109 Uiso 1 1 calc GR . . . .
H1B H 0.165383 0.859257 0.797388 0.109 Uiso 1 1 calc GR . . . .
H1C H 0.121315 0.776799 0.808907 0.109 Uiso 1 1 calc GR . . . .
C8 C 0.3609(5) 0.7090(5) 0.6105(5) 0.0329(17) Uani 1 1 d . . . . .
C9 C 0.4079(5) 0.7391(5) 0.5645(5) 0.0328(17) Uani 1 1 d . . . . .
H9A H 0.432138 0.690999 0.549450 0.049 Uiso 1 1 calc GR . . . .
H9B H 0.448344 0.777820 0.595449 0.049 Uiso 1 1 calc GR . . . .
H9C H 0.373627 0.768225 0.518615 0.049 Uiso 1 1 calc GR . . . .
C19 C 0.3880(4) 0.5642(5) 0.6007(4) 0.0274(15) Uani 1 1 d . . . . .
C20 C 0.4614(4) 0.5353(5) 0.6467(5) 0.0310(16) Uani 1 1 d . . . . .
C21 C 0.4908(4) 0.4651(5) 0.6206(5) 0.0311(16) Uani 1 1 d . . . . .
H21 H 0.540870 0.443753 0.649808 0.037 Uiso 1 1 calc R . . . .
C22 C 0.4470(4) 0.4278(5) 0.5532(5) 0.0302(16) Uani 1 1 d . . . . .
C23 C 0.3759(5) 0.4566(5) 0.5078(5) 0.0325(16) Uani 1 1 d . . . . .
H23 H 0.347715 0.428814 0.461185 0.039 Uiso 1 1 calc R . . . .
C24 C 0.3445(4) 0.5273(5) 0.5300(5) 0.0289(15) Uani 1 1 d . . . . .
C25 C 0.5086(5) 0.5765(5) 0.7224(5) 0.0340(17) Uani 1 1 d . . . . .
H25 H 0.471244 0.587615 0.748800 0.041 Uiso 1 1 calc R . . . .
C26 C 0.5422(5) 0.6607(5) 0.7144(5) 0.0353(17) Uani 1 1 d . . . . .
C27 C 0.5325(5) 0.7292(6) 0.7560(5) 0.0392(19) Uani 1 1 d . . . . .
H27 H 0.505433 0.721554 0.790018 0.047 Uiso 1 1 calc R . . . .
C28 C 0.5608(6) 0.8082(7) 0.7496(6) 0.052(2) Uani 1 1 d . . . . .
H28 H 0.551933 0.854665 0.777116 0.063 Uiso 1 1 calc R . . . .
C29 C 0.6027(6) 0.8175(6) 0.7017(7) 0.052(3) Uani 1 1 d . . . . .
C30 C 0.6165(5) 0.7519(7) 0.6615(6) 0.048(2) Uani 1 1 d . . . . .
H30 H 0.646310 0.759515 0.629978 0.057 Uiso 1 1 calc R . . . .
C31 C 0.5855(5) 0.6726(6) 0.6679(5) 0.0401(19) Uani 1 1 d . . . . .
H31 H 0.594326 0.626392 0.640074 0.048 Uiso 1 1 calc R . . . .
C32 C 0.5686(5) 0.5153(5) 0.7734(5) 0.0344(17) Uani 1 1 d . . . . .
C33 C 0.5459(6) 0.4532(7) 0.8127(6) 0.046(2) Uani 1 1 d . . . . .
H33 H 0.493735 0.452511 0.810885 0.055 Uiso 1 1 calc R . . . .
C34 C 0.5965(7) 0.3926(7) 0.8541(7) 0.056(3) Uani 1 1 d . . . . .
H34 H 0.580002 0.351169 0.881389 0.067 Uiso 1 1 calc R . . . .
C35 C 0.6713(6) 0.3928(7) 0.8556(6) 0.051(3) Uani 1 1 d . . . . .
C36 C 0.6978(6) 0.4529(7) 0.8203(7) 0.053(3) Uani 1 1 d . . . . .
H36 H 0.750334 0.452347 0.823218 0.063 Uiso 1 1 calc R . . . .
C37 C 0.6468(5) 0.5162(6) 0.7793(6) 0.045(2) Uani 1 1 d . . . . .
H37 H 0.665091 0.559625 0.755529 0.053 Uiso 1 1 calc R . . . .
C38 C 0.4559(5) 0.2817(5) 0.5519(5) 0.0344(17) Uani 1 1 d . . . . .
C39 C 0.2629(4) 0.5598(5) 0.4812(5) 0.0321(16) Uani 1 1 d . . . . .
H39 H 0.235515 0.574917 0.516683 0.039 Uiso 1 1 calc R . . . .
C40 C 0.2152(5) 0.4901(6) 0.4272(5) 0.0354(18) Uani 1 1 d . . . . .
C41 C 0.1916(6) 0.4209(6) 0.4595(6) 0.044(2) Uani 1 1 d . . . . .
H41 H 0.204040 0.418977 0.513277 0.052 Uiso 1 1 calc R . . . .
C42 C 0.1507(6) 0.3558(7) 0.4148(6) 0.051(2) Uani 1 1 d . . . . .
H42 H 0.134694 0.309067 0.436938 0.062 Uiso 1 1 calc R . . . .
C43 C 0.1334(6) 0.3602(7) 0.3363(7) 0.054(3) Uani 1 1 d . . . . .
C44 C 0.1533(6) 0.4263(7) 0.3027(6) 0.050(2) Uani 1 1 d . . . . .
H44 H 0.139606 0.428003 0.248755 0.060 Uiso 1 1 calc R . . . .
C45 C 0.1950(5) 0.4932(6) 0.3492(6) 0.044(2) Uani 1 1 d . . . . .
H45 H 0.209141 0.540560 0.326377 0.053 Uiso 1 1 calc R . . . .
C46 C 0.2688(5) 0.6382(6) 0.4384(5) 0.0360(18) Uani 1 1 d . . . . .
C47 C 0.3193(5) 0.6424(6) 0.3982(6) 0.042(2) Uani 1 1 d . . . . .
H47 H 0.351491 0.595567 0.399092 0.051 Uiso 1 1 calc R . . . .
C48 C 0.3237(6) 0.7130(7) 0.3571(6) 0.050(2) Uani 1 1 d . . . . .
H48 H 0.358125 0.714823 0.329771 0.060 Uiso 1 1 calc R . . . .
C49 C 0.2773(6) 0.7803(7) 0.3567(7) 0.053(3) Uani 1 1 d . . . . .
C50 C 0.2266(6) 0.7804(7) 0.3969(7) 0.054(3) Uani 1 1 d . . . . .
H50 H 0.196820 0.828617 0.398184 0.065 Uiso 1 1 calc R . . . .
C51 C 0.2218(5) 0.7072(6) 0.4349(6) 0.043(2) Uani 1 1 d . . . . .
H51 H 0.184920 0.704201 0.459361 0.051 Uiso 1 1 calc R . . . .
Cl3 Cl -0.0759(12) 0.6789(19) 0.3660(18) 0.267(12) Uani 0.5 1 d D U P . .
Cl4 Cl 0.0481(10) 0.5900(12) 0.4504(14) 0.203(8) Uani 0.5 1 d D U P . .
C52 C -0.031(3) 0.643(4) 0.461(2) 0.231(17) Uani 0.5 1 d D U P . .
H52A H -0.013863 0.690262 0.497383 0.277 Uiso 0.5 1 calc R . P . .
H52B H -0.065039 0.605074 0.475890 0.277 Uiso 0.5 1 calc R . P . .
Cl5 Cl 0.0977(13) 0.8973(17) 0.4766(11) 0.233(10) Uani 0.5 1 d D U P . .
Cl6 Cl 0.0423(9) 0.7990(12) 0.5630(11) 0.171(6) Uani 0.5 1 d D U P . .
C53 C 0.026(2) 0.8968(18) 0.517(2) 0.148(12) Uani 0.5 1 d D U P . .
H53A H -0.026663 0.900628 0.478022 0.178 Uiso 0.5 1 calc R . P . .
H53B H 0.033898 0.943242 0.554570 0.178 Uiso 0.5 1 calc R . P . .

loop_
_atom_site_aniso_label
_atom_site_aniso_U_11
_atom_site_aniso_U_22
_atom_site_aniso_U_33
_atom_site_aniso_U_23
_atom_site_aniso_U_13
_atom_site_aniso_U_12
Fe1 0.0393(7) 0.0210(6) 0.0462(8) 0.0019(5) 0.0304(6) 0.0006(5)
Cl1 0.0444(12) 0.0589(14) 0.0542(14) 0.0094(11) 0.0271(11) 0.0049(10)
Cl2 0.0811(18) 0.0561(15) 0.0659(16) -0.0243(12) 0.0474(15) -0.0360(13)
F1 0.071(4) 0.076(5) 0.120(7) 0.059(5) 0.048(5) 0.012(4)
F2 0.080(5) 0.057(4) 0.073(5) -0.026(3) 0.015(4) -0.008(3)
F3 0.044(3) 0.047(3) 0.091(5) 0.000(3) 0.039(3) -0.005(2)
F4 0.072(4) 0.026(2) 0.082(4) 0.001(2) 0.059(3) 0.006(2)
F5 0.078(4) 0.049(3) 0.057(4) 0.008(3) 0.047(3) 0.009(3)
F6 0.084(5) 0.048(4) 0.081(5) 0.003(3) 0.027(4) -0.035(3)
F7 0.063(4) 0.066(4) 0.072(4) 0.020(3) 0.021(3) 0.027(3)
O1 0.037(3) 0.024(3) 0.042(3) -0.003(2) 0.026(3) 0.002(2)
N1 0.045(4) 0.027(3) 0.055(5) 0.003(3) 0.035(4) 0.002(3)
N2 0.043(4) 0.023(3) 0.050(4) 0.001(3) 0.033(3) 0.002(3)
N3 0.032(3) 0.022(3) 0.032(3) 0.004(2) 0.021(3) 0.002(2)
C10 0.051(5) 0.027(4) 0.069(6) 0.005(4) 0.048(5) 0.006(4)
C15 0.063(6) 0.036(5) 0.062(6) -0.004(4) 0.048(5) 0.000(4)
C14 0.092(8) 0.035(5) 0.072(7) 0.000(5) 0.065(7) 0.007(5)
C13 0.078(7) 0.034(5) 0.098(9) 0.012(5) 0.072(7) 0.011(5)
C12 0.051(6) 0.055(6) 0.099(10) 0.009(6) 0.055(7) -0.001(5)
C11 0.042(5) 0.046(5) 0.092(9) 0.009(5) 0.039(6) 0.005(4)
C17 0.092(9) 0.058(7) 0.058(7) -0.015(5) 0.046(7) -0.016(6)
C18 0.121(12) 0.058(7) 0.137(13) 0.008(8) 0.115(11) 0.006(7)
C16 0.041(6) 0.104(11) 0.078(9) 0.002(8) 0.017(6) -0.008(6)
C2 0.057(5) 0.034(4) 0.060(6) 0.002(4) 0.044(5) 0.006(4)
C3 0.060(5) 0.028(4) 0.058(6) 0.001(4) 0.043(5) 0.006(4)
C4 0.074(7) 0.034(5) 0.069(7) 0.002(4) 0.057(6) 0.008(4)
C5 0.090(8) 0.030(5) 0.074(7) 0.000(5) 0.058(7) 0.005(5)
C6 0.058(5) 0.032(4) 0.058(6) -0.001(4) 0.043(5) -0.002(4)
C7 0.037(4) 0.030(4) 0.039(4) 0.002(3) 0.023(4) -0.001(3)
C1 0.109(10) 0.051(6) 0.102(10) 0.025(6) 0.092(9) 0.031(6)
C8 0.035(4) 0.023(4) 0.051(5) 0.006(3) 0.027(4) -0.001(3)
C9 0.036(4) 0.026(4) 0.043(5) 0.002(3) 0.023(4) 0.002(3)
C19 0.032(4) 0.026(3) 0.034(4) 0.001(3) 0.024(3) -0.007(3)
C20 0.030(4) 0.031(4) 0.037(4) -0.002(3) 0.018(3) -0.005(3)
C21 0.029(4) 0.030(4) 0.040(4) 0.002(3) 0.020(3) 0.000(3)
C22 0.033(4) 0.024(3) 0.043(4) -0.002(3) 0.025(3) 0.001(3)
C23 0.034(4) 0.031(4) 0.040(4) -0.005(3) 0.023(3) -0.001(3)
C24 0.029(4) 0.027(4) 0.038(4) 0.001(3) 0.021(3) 0.003(3)
C25 0.031(4) 0.033(4) 0.047(5) -0.004(3) 0.027(4) -0.001(3)
C26 0.033(4) 0.035(4) 0.041(5) 0.000(3) 0.019(4) -0.006(3)
C27 0.047(5) 0.040(5) 0.038(5) -0.001(4) 0.023(4) -0.005(4)
C28 0.061(6) 0.040(5) 0.055(6) -0.010(4) 0.020(5) -0.014(4)
C29 0.051(5) 0.034(5) 0.062(6) 0.003(4) 0.011(5) -0.020(4)
C30 0.039(5) 0.048(5) 0.057(6) 0.009(5) 0.019(4) -0.010(4)
C31 0.038(4) 0.040(5) 0.044(5) 0.001(4) 0.018(4) -0.006(4)
C32 0.034(4) 0.038(4) 0.035(4) -0.002(3) 0.018(3) 0.002(3)
C33 0.042(5) 0.053(6) 0.053(6) 0.004(4) 0.029(4) 0.002(4)
C34 0.059(6) 0.056(7) 0.060(7) 0.020(5) 0.031(5) 0.004(5)
C35 0.047(5) 0.065(7) 0.036(5) 0.000(4) 0.008(4) 0.018(5)
C36 0.037(5) 0.057(6) 0.064(7) 0.000(5) 0.018(5) 0.010(4)
C37 0.033(4) 0.044(5) 0.059(6) 0.006(4) 0.020(4) 0.000(4)
C38 0.044(4) 0.030(4) 0.038(4) -0.001(3) 0.024(4) 0.002(3)
C39 0.027(4) 0.035(4) 0.034(4) -0.001(3) 0.012(3) 0.005(3)
C40 0.029(4) 0.043(5) 0.035(4) -0.002(3) 0.013(3) 0.008(3)
C41 0.046(5) 0.044(5) 0.041(5) 0.000(4) 0.016(4) -0.002(4)
C42 0.053(6) 0.049(6) 0.051(6) -0.003(5) 0.018(5) -0.010(5)
C43 0.045(5) 0.053(6) 0.057(6) -0.019(5) 0.011(5) 0.001(5)
C44 0.049(5) 0.057(6) 0.041(5) -0.012(4) 0.012(4) 0.000(5)
C45 0.040(5) 0.044(5) 0.048(5) -0.004(4) 0.017(4) 0.005(4)
C46 0.027(4) 0.040(5) 0.044(5) 0.003(4) 0.016(3) -0.001(3)
C47 0.039(4) 0.045(5) 0.051(5) 0.007(4) 0.027(4) 0.006(4)
C48 0.042(5) 0.070(7) 0.041(5) 0.017(5) 0.020(4) 0.004(5)
C49 0.045(5) 0.050(6) 0.064(7) 0.031(5) 0.019(5) -0.001(4)
C50 0.039(5) 0.051(6) 0.073(7) 0.023(5) 0.022(5) 0.011(4)
C51 0.032(4) 0.043(5) 0.057(6) 0.009(4) 0.022(4) 0.000(4)
Cl3 0.171(15) 0.29(3) 0.37(3) 0.10(2) 0.135(18) -0.029(16)
Cl4 0.138(11) 0.178(15) 0.30(2) 0.069(15) 0.083(13) 0.008(10)
C52 0.14(3) 0.23(3) 0.33(3) 0.10(3) 0.10(3) -0.01(3)
Cl5 0.226(19) 0.31(3) 0.144(13) 0.011(15) 0.046(13) 0.084(18)
Cl6 0.144(11) 0.192(16) 0.176(14) -0.010(11) 0.058(10) 0.002(10)
C53 0.14(2) 0.24(3) 0.068(18) -0.01(2) 0.040(18) 0.04(2)

loop_
_atom_type_symbol
_atom_type_description
_atom_type_scat_dispersion_real
_atom_type_scat_dispersion_imag
_atom_type_scat_source
C C 0.0181 0.0091 'International Tables Vol C Tables 4.2.6.8 and 6.1.1.4'
H H 0.0000 0.0000 'International Tables Vol C Tables 4.2.6.8 and 6.1.1.4'
Cl Cl 0.3639 0.7018 'International Tables Vol C Tables 4.2.6.8 and 6.1.1.4'
F F 0.0727 0.0534 'International Tables Vol C Tables 4.2.6.8 and 6.1.1.4'
Fe Fe -1.1336 3.1974 'International Tables Vol C Tables 4.2.6.8 and 6.1.1.4'
N N 0.0311 0.0180 'International Tables Vol C Tables 4.2.6.8 and 6.1.1.4'
O O 0.0492 0.0322 'International Tables Vol C Tables 4.2.6.8 and 6.1.1.4'

loop_
_geom_angle_atom_site_label_1
_geom_angle_atom_site_label_2
_geom_angle_atom_site_label_3
_geom_angle
_geom_angle_site_symmetry_1
_geom_angle_site_symmetry_3
_geom_angle_publ_flag
Cl1 Fe1 N3 102.76(18) . . ?
Cl2 Fe1 Cl1 108.52(12) . . ?
Cl2 Fe1 N3 94.71(18) . . ?
N1 Fe1 Cl1 96.8(2) . . ?
N1 Fe1 Cl2 105.0(2) . . ?
N1 Fe1 N3 146.1(2) . . ?
N2 Fe1 Cl1 118.4(2) . . ?
N2 Fe1 Cl2 133.0(2) . . ?
N2 Fe1 N1 74.1(2) . . ?
N2 Fe1 N3 72.3(2) . . ?
C38 O1 C22 114.6(6) . . ?
C10 N1 Fe1 124.8(5) . . ?
C2 N1 Fe1 115.3(6) . . ?
C2 N1 C10 119.9(7) . . ?
C3 N2 Fe1 118.4(5) . . ?
C7 N2 Fe1 121.3(5) . . ?
C7 N2 C3 120.3(7) . . ?
C8 N3 Fe1 114.7(5) . . ?
C8 N3 C19 120.6(6) . . ?
C19 N3 Fe1 124.7(4) . . ?
C15 C10 N1 118.7(9) . . ?
C11 C10 N1 118.3(10) . . ?
C11 C10 C15 123.0(9) . . ?
C10 C15 C17 120.6(9) . . ?
C14 C15 C10 116.5(10) . . ?
C14 C15 C17 122.9(11) . . ?
C15 C14 H14 117.9 . . ?
C13 C14 C15 124.3(12) . . ?
C13 C14 H14 117.9 . . ?
C14 C13 C12 118.6(9) . . ?
C14 C13 C18 122.9(13) . . ?
C12 C13 C18 118.4(12) . . ?
C13 C12 H12 119.2 . . ?
C13 C12 C11 121.5(11) . . ?
C11 C12 H12 119.2 . . ?
C10 C11 C12 116.1(12) . . ?
C10 C11 C16 123.5(10) . . ?
C12 C11 C16 120.3(11) . . ?
C15 C17 H17A 109.5 . . ?
C15 C17 H17B 109.5 . . ?
C15 C17 H17C 109.5 . . ?
H17A C17 H17B 109.5 . . ?
H17A C17 H17C 109.5 . . ?
H17B C17 H17C 109.5 . . ?
C13 C18 H18A 109.5 . . ?
C13 C18 H18B 109.5 . . ?
C13 C18 H18C 109.5 . . ?
H18A C18 H18B 109.5 . . ?
H18A C18 H18C 109.5 . . ?
H18B C18 H18C 109.5 . . ?
C11 C16 H16A 109.5 . . ?
C11 C16 H16B 109.5 . . ?
C11 C16 H16C 109.5 . . ?
H16A C16 H16B 109.5 . . ?
H16A C16 H16C 109.5 . . ?
H16B C16 H16C 109.5 . . ?
N1 C2 C3 117.2(7) . . ?
N1 C2 C1 124.9(8) . . ?
C3 C2 C1 117.9(8) . . ?
N2 C3 C2 115.1(7) . . ?
N2 C3 C4 120.2(8) . . ?
C4 C3 C2 124.7(8) . . ?
C3 C4 H4 119.9 . . ?
C3 C4 C5 120.3(8) . . ?
C5 C4 H4 119.9 . . ?
C4 C5 H5 120.8 . . ?
C4 C5 C6 118.5(9) . . ?
C6 C5 H5 120.8 . . ?
C5 C6 H6 120.1 . . ?
C7 C6 C5 119.8(8) . . ?
C7 C6 H6 120.1 . . ?
N2 C7 C6 120.9(7) . . ?
N2 C7 C8 114.9(7) . . ?
C6 C7 C8 124.2(7) . . ?
C2 C1 H1A 109.5 . . ?
C2 C1 H1B 109.5 . . ?
C2 C1 H1C 109.5 . . ?
H1A C1 H1B 109.5 . . ?
H1A C1 H1C 109.5 . . ?
H1B C1 H1C 109.5 . . ?
N3 C8 C7 116.4(7) . . ?
N3 C8 C9 126.2(7) . . ?
C7 C8 C9 117.3(7) . . ?
C8 C9 H9A 109.5 . . ?
C8 C9 H9B 109.5 . . ?
C8 C9 H9C 109.5 . . ?
H9A C9 H9B 109.5 . . ?
H9A C9 H9C 109.5 . . ?
H9B C9 H9C 109.5 . . ?
C20 C19 N3 118.4(7) . . ?
C20 C19 C24 122.7(7) . . ?
C24 C19 N3 118.8(7) . . ?
C19 C20 C21 117.3(7) . . ?
C19 C20 C25 122.3(7) . . ?
C21 C20 C25 120.4(7) . . ?
C20 C21 H21 120.1 . . ?
C22 C21 C20 119.7(7) . . ?
C22 C21 H21 120.1 . . ?
C21 C22 O1 118.2(7) . . ?
C23 C22 O1 118.8(7) . . ?
C23 C22 C21 123.0(7) . . ?
C22 C23 H23 120.1 . . ?
C22 C23 C24 119.8(8) . . ?
C24 C23 H23 120.1 . . ?
C19 C24 C39 121.4(7) . . ?
C23 C24 C19 117.4(7) . . ?
C23 C24 C39 121.0(7) . . ?
C20 C25 H25 105.9 . . ?
C20 C25 C32 110.5(7) . . ?
C26 C25 C20 114.1(7) . . ?
C26 C25 H25 105.9 . . ?
C26 C25 C32 113.7(7) . . ?
C32 C25 H25 105.9 . . ?
C27 C26 C25 120.1(7) . . ?
C27 C26 C31 117.7(8) . . ?
C31 C26 C25 122.2(8) . . ?
C26 C27 H27 118.8 . . ?
C28 C27 C26 122.3(9) . . ?
C28 C27 H27 118.8 . . ?
C27 C28 H28 121.0 . . ?
C27 C28 C29 117.9(10) . . ?
C29 C28 H28 121.0 . . ?
F6 C29 C28 119.2(10) . . ?
F6 C29 C30 118.5(10) . . ?
C30 C29 C28 122.3(9) . . ?
C29 C30 H30 120.8 . . ?
C29 C30 C31 118.4(9) . . ?
C31 C30 H30 120.8 . . ?
C26 C31 C30 121.2(9) . . ?
C26 C31 H31 119.4 . . ?
C30 C31 H31 119.4 . . ?
C33 C32 C25 120.1(7) . . ?
C33 C32 C37 117.6(8) . . ?
C37 C32 C25 122.2(8) . . ?
C32 C33 H33 119.0 . . ?
C34 C33 C32 121.9(9) . . ?
C34 C33 H33 119.0 . . ?
C33 C34 H34 120.6 . . ?
C35 C34 C33 118.9(10) . . ?
C35 C34 H34 120.6 . . ?
F7 C35 C34 118.7(11) . . ?
C36 C35 F7 119.1(9) . . ?
C36 C35 C34 122.2(10) . . ?
C35 C36 H36 120.4 . . ?
C35 C36 C37 119.1(9) . . ?
C37 C36 H36 120.4 . . ?
C32 C37 H37 119.9 . . ?
C36 C37 C32 120.1(9) . . ?
C36 C37 H37 119.9 . . ?
F3 C38 F4 108.4(7) . . ?
F3 C38 F5 105.9(7) . . ?
F3 C38 O1 113.4(7) . . ?
F4 C38 F5 107.6(7) . . ?
F4 C38 O1 107.9(6) . . ?
F5 C38 O1 113.4(7) . . ?
C24 C39 H39 107.8 . . ?
C24 C39 C40 110.5(7) . . ?
C40 C39 H39 107.8 . . ?
C46 C39 C24 110.5(6) . . ?
C46 C39 H39 107.8 . . ?
C46 C39 C40 112.3(7) . . ?
C41 C40 C39 118.3(8) . . ?
C45 C40 C39 122.9(8) . . ?
C45 C40 C41 118.8(9) . . ?
C40 C41 H41 119.4 . . ?
C42 C41 C40 121.2(9) . . ?
C42 C41 H41 119.4 . . ?
C41 C42 H42 120.9 . . ?
C41 C42 C43 118.2(10) . . ?
C43 C42 H42 120.9 . . ?
F2 C43 C42 119.0(11) . . ?
C44 C43 F2 118.3(11) . . ?
C44 C43 C42 122.7(10) . . ?
C43 C44 H44 120.7 . . ?
C43 C44 C45 118.6(10) . . ?
C45 C44 H44 120.7 . . ?
C40 C45 C44 120.5(10) . . ?
C40 C45 H45 119.8 . . ?
C44 C45 H45 119.8 . . ?
C47 C46 C39 121.2(8) . . ?
C51 C46 C39 121.1(7) . . ?
C51 C46 C47 117.6(8) . . ?
C46 C47 H47 119.1 . . ?
C48 C47 C46 121.7(9) . . ?
C48 C47 H47 119.1 . . ?
C47 C48 H48 120.8 . . ?
C49 C48 C47 118.5(9) . . ?
C49 C48 H48 120.8 . . ?
F1 C49 C48 119.3(10) . . ?
F1 C49 C50 118.1(10) . . ?
C48 C49 C50 122.5(9) . . ?
C49 C50 H50 121.4 . . ?
C51 C50 C49 117.1(10) . . ?
C51 C50 H50 121.4 . . ?
C46 C51 H51 118.8 . . ?
C50 C51 C46 122.4(9) . . ?
C50 C51 H51 118.8 . . ?
Cl3 C52 H52A 112.0 . . ?
Cl3 C52 H52B 112.0 . . ?
Cl4 C52 Cl3 98.8(17) . . ?
Cl4 C52 H52A 112.0 . . ?
Cl4 C52 H52B 112.0 . . ?
H52A C52 H52B 109.7 . . ?
Cl5 C53 Cl6 101.3(17) . . ?
Cl5 C53 H53A 111.5 . . ?
Cl5 C53 H53B 111.5 . . ?
Cl6 C53 H53A 111.5 . . ?
Cl6 C53 H53B 111.5 . . ?
H53A C53 H53B 109.3 . . ?

loop_
_geom_bond_atom_site_label_1
_geom_bond_atom_site_label_2
_geom_bond_distance
_geom_bond_site_symmetry_2
_geom_bond_publ_flag
Fe1 Cl1 2.289(3) . ?
Fe1 Cl2 2.279(3) . ?
Fe1 N1 2.260(7) . ?
Fe1 N2 2.114(7) . ?
Fe1 N3 2.323(6) . ?
F1 C49 1.344(11) . ?
F2 C43 1.357(12) . ?
F3 C38 1.318(10) . ?
F4 C38 1.331(9) . ?
F5 C38 1.333(10) . ?
F6 C29 1.361(11) . ?
F7 C35 1.366(12) . ?
O1 C22 1.436(9) . ?
O1 C38 1.337(10) . ?
N1 C10 1.431(10) . ?
N1 C2 1.282(12) . ?
N2 C3 1.362(10) . ?
N2 C7 1.337(10) . ?
N3 C8 1.296(10) . ?
N3 C19 1.445(9) . ?
C10 C15 1.402(15) . ?
C10 C11 1.377(15) . ?
C15 C14 1.391(13) . ?
C15 C17 1.495(16) . ?
C14 H14 0.9500 . ?
C14 C13 1.338(18) . ?
C13 C12 1.374(18) . ?
C13 C18 1.519(14) . ?
C12 H12 0.9500 . ?
C12 C11 1.448(15) . ?
C11 C16 1.474(19) . ?
C17 H17A 0.9800 . ?
C17 H17B 0.9800 . ?
C17 H17C 0.9800 . ?
C18 H18A 0.9800 . ?
C18 H18B 0.9800 . ?
C18 H18C 0.9800 . ?
C16 H16A 0.9800 . ?
C16 H16B 0.9800 . ?
C16 H16C 0.9800 . ?
C2 C3 1.474(12) . ?
C2 C1 1.516(12) . ?
C3 C4 1.377(13) . ?
C4 H4 0.9500 . ?
C4 C5 1.378(14) . ?
C5 H5 0.9500 . ?
C5 C6 1.387(13) . ?
C6 H6 0.9500 . ?
C6 C7 1.381(12) . ?
C7 C8 1.484(11) . ?
C1 H1A 0.9800 . ?
C1 H1B 0.9800 . ?
C1 H1C 0.9800 . ?
C8 C9 1.506(10) . ?
C9 H9A 0.9800 . ?
C9 H9B 0.9800 . ?
C9 H9C 0.9800 . ?
C19 C20 1.394(11) . ?
C19 C24 1.406(11) . ?
C20 C21 1.405(11) . ?
C20 C25 1.521(12) . ?
C21 H21 0.9500 . ?
C21 C22 1.366(12) . ?
C22 C23 1.359(12) . ?
C23 H23 0.9500 . ?
C23 C24 1.399(11) . ?
C24 C39 1.540(10) . ?
C25 H25 1.0000 . ?
C25 C26 1.508(11) . ?
C25 C32 1.524(12) . ?
C26 C27 1.391(13) . ?
C26 C31 1.392(12) . ?
C27 H27 0.9500 . ?
C27 C28 1.385(13) . ?
C28 H28 0.9500 . ?
C28 C29 1.389(16) . ?
C29 C30 1.366(16) . ?
C30 H30 0.9500 . ?
C30 C31 1.411(13) . ?
C31 H31 0.9500 . ?
C32 C33 1.386(13) . ?
C32 C37 1.407(12) . ?
C33 H33 0.9500 . ?
C33 C34 1.372(15) . ?
C34 H34 0.9500 . ?
C34 C35 1.370(16) . ?
C35 C36 1.352(17) . ?
C36 H36 0.9500 . ?
C36 C37 1.402(14) . ?
C37 H37 0.9500 . ?
C39 H39 1.0000 . ?
C39 C40 1.545(12) . ?
C39 C46 1.511(12) . ?
C40 C41 1.401(13) . ?
C40 C45 1.374(13) . ?
C41 H41 0.9500 . ?
C41 C42 1.375(14) . ?
C42 H42 0.9500 . ?
C42 C43 1.392(16) . ?
C43 C44 1.345(17) . ?
C44 H44 0.9500 . ?
C44 C45 1.416(14) . ?
C45 H45 0.9500 . ?
C46 C47 1.397(12) . ?
C46 C51 1.387(13) . ?
C47 H47 0.9500 . ?
C47 C48 1.382(14) . ?
C48 H48 0.9500 . ?
C48 C49 1.370(16) . ?
C49 C50 1.398(16) . ?
C50 H50 0.9500 . ?
C50 C51 1.386(14) . ?
C51 H51 0.9500 . ?
Cl3 C52 1.757(10) . ?
Cl4 C52 1.756(10) . ?
C52 H52A 0.9900 . ?
C52 H52B 0.9900 . ?
Cl5 C53 1.749(10) . ?
Cl6 C53 1.749(10) . ?
C53 H53A 0.9900 . ?
C53 H53B 0.9900 . ?

loop_
_geom_torsion_atom_site_label_1
_geom_torsion_atom_site_label_2
_geom_torsion_atom_site_label_3
_geom_torsion_atom_site_label_4
_geom_torsion
_geom_torsion_site_symmetry_1
_geom_torsion_site_symmetry_2
_geom_torsion_site_symmetry_3
_geom_torsion_site_symmetry_4
_geom_torsion_publ_flag
Fe1 N1 C10 C15 95.9(9) . . . . ?
Fe1 N1 C10 C11 -84.9(10) . . . . ?
Fe1 N1 C2 C3 -0.6(13) . . . . ?
Fe1 N1 C2 C1 178.5(10) . . . . ?
Fe1 N2 C3 C2 -2.3(12) . . . . ?
Fe1 N2 C3 C4 176.0(9) . . . . ?
Fe1 N2 C7 C6 -174.3(7) . . . . ?
Fe1 N2 C7 C8 5.4(11) . . . . ?
Fe1 N3 C8 C7 -4.6(10) . . . . ?
Fe1 N3 C8 C9 175.9(7) . . . . ?
Fe1 N3 C19 C20 -85.4(7) . . . . ?
Fe1 N3 C19 C24 91.4(7) . . . . ?
F1 C49 C50 C51 -179.2(10) . . . . ?
F2 C43 C44 C45 179.7(9) . . . . ?
F6 C29 C30 C31 -178.2(9) . . . . ?
F7 C35 C36 C37 178.8(10) . . . . ?
O1 C22 C23 C24 179.0(7) . . . . ?
N1 C10 C15 C14 -179.6(8) . . . . ?
N1 C10 C15 C17 2.4(13) . . . . ?
N1 C10 C11 C12 179.8(8) . . . . ?
N1 C10 C11 C16 -2.4(15) . . . . ?
N1 C2 C3 N2 1.9(15) . . . . ?
N1 C2 C3 C4 -176.3(11) . . . . ?
N2 C3 C4 C5 -0.7(18) . . . . ?
N2 C7 C8 N3 0.0(12) . . . . ?
N2 C7 C8 C9 179.5(8) . . . . ?
N3 C19 C20 C21 175.1(6) . . . . ?
N3 C19 C20 C25 -4.5(10) . . . . ?
N3 C19 C24 C23 -173.7(6) . . . . ?
N3 C19 C24 C39 2.3(10) . . . . ?
C10 N1 C2 C3 178.2(9) . . . . ?
C10 N1 C2 C1 -2.8(17) . . . . ?
C10 C15 C14 C13 -0.2(15) . . . . ?
C15 C10 C11 C12 -1.0(14) . . . . ?
C15 C10 C11 C16 176.8(11) . . . . ?
C15 C14 C13 C12 -1.0(16) . . . . ?
C15 C14 C13 C18 -176.7(10) . . . . ?
C14 C13 C12 C11 1.2(16) . . . . ?
C13 C12 C11 C10 -0.2(15) . . . . ?
C13 C12 C11 C16 -178.1(11) . . . . ?
C11 C10 C15 C14 1.2(14) . . . . ?
C11 C10 C15 C17 -176.8(10) . . . . ?
C17 C15 C14 C13 177.8(10) . . . . ?
C18 C13 C12 C11 177.1(10) . . . . ?
C2 N1 C10 C15 -82.7(12) . . . . ?
C2 N1 C10 C11 96.5(11) . . . . ?
C2 C3 C4 C5 177.4(11) . . . . ?
C3 N2 C7 C6 2.8(14) . . . . ?
C3 N2 C7 C8 -177.4(8) . . . . ?
C3 C4 C5 C6 1.1(19) . . . . ?
C4 C5 C6 C7 0.4(18) . . . . ?
C5 C6 C7 N2 -2.4(16) . . . . ?
C5 C6 C7 C8 177.9(10) . . . . ?
C6 C7 C8 N3 179.8(9) . . . . ?
C6 C7 C8 C9 -0.7(13) . . . . ?
C7 N2 C3 C2 -179.5(9) . . . . ?
C7 N2 C3 C4 -1.3(15) . . . . ?
C1 C2 C3 N2 -177.3(11) . . . . ?
C1 C2 C3 C4 4.6(18) . . . . ?
C8 N3 C19 C20 94.9(9) . . . . ?
C8 N3 C19 C24 -88.3(9) . . . . ?
C19 N3 C8 C7 175.0(7) . . . . ?
C19 N3 C8 C9 -4.4(13) . . . . ?
C19 C20 C21 C22 -0.8(11) . . . . ?
C19 C20 C25 C26 -72.5(9) . . . . ?
C19 C20 C25 C32 158.0(7) . . . . ?
C19 C24 C39 C40 -156.1(7) . . . . ?
C19 C24 C39 C46 78.9(9) . . . . ?
C20 C19 C24 C23 2.9(11) . . . . ?
C20 C19 C24 C39 178.9(7) . . . . ?
C20 C21 C22 O1 -177.6(7) . . . . ?
C20 C21 C22 C23 1.8(12) . . . . ?
C20 C25 C26 C27 130.4(9) . . . . ?
C20 C25 C26 C31 -51.6(11) . . . . ?
C20 C25 C32 C33 -78.0(10) . . . . ?
C20 C25 C32 C37 98.4(10) . . . . ?
C21 C20 C25 C26 107.9(9) . . . . ?
C21 C20 C25 C32 -21.6(10) . . . . ?
C21 C22 C23 C24 -0.4(12) . . . . ?
C22 O1 C38 F3 59.0(9) . . . . ?
C22 O1 C38 F4 179.1(7) . . . . ?
C22 O1 C38 F5 -61.8(9) . . . . ?
C22 C23 C24 C19 -1.9(11) . . . . ?
C22 C23 C24 C39 -177.9(7) . . . . ?
C23 C24 C39 C40 19.7(10) . . . . ?
C23 C24 C39 C46 -105.2(9) . . . . ?
C24 C19 C20 C21 -1.5(11) . . . . ?
C24 C19 C20 C25 178.9(7) . . . . ?
C24 C39 C40 C41 68.9(9) . . . . ?
C24 C39 C40 C45 -111.2(9) . . . . ?
C24 C39 C46 C47 47.4(11) . . . . ?
C24 C39 C46 C51 -135.6(9) . . . . ?
C25 C20 C21 C22 178.8(7) . . . . ?
C25 C26 C27 C28 -178.7(9) . . . . ?
C25 C26 C31 C30 -179.8(9) . . . . ?
C25 C32 C33 C34 174.5(10) . . . . ?
C25 C32 C37 C36 -173.0(9) . . . . ?
C26 C25 C32 C33 152.2(8) . . . . ?
C26 C25 C32 C37 -31.4(12) . . . . ?
C26 C27 C28 C29 -2.3(16) . . . . ?
C27 C26 C31 C30 -1.8(14) . . . . ?
C27 C28 C29 F6 179.5(9) . . . . ?
C27 C28 C29 C30 -0.1(17) . . . . ?
C28 C29 C30 C31 1.4(16) . . . . ?
C29 C30 C31 C26 -0.4(15) . . . . ?
C31 C26 C27 C28 3.2(14) . . . . ?
C32 C25 C26 C27 -101.7(9) . . . . ?
C32 C25 C26 C31 76.3(11) . . . . ?
C32 C33 C34 C35 -1.1(18) . . . . ?
C33 C32 C37 C36 3.5(15) . . . . ?
C33 C34 C35 F7 -177.3(10) . . . . ?
C33 C34 C35 C36 3.0(19) . . . . ?
C34 C35 C36 C37 -1.5(18) . . . . ?
C35 C36 C37 C32 -1.8(17) . . . . ?
C37 C32 C33 C34 -2.0(16) . . . . ?
C38 O1 C22 C21 92.5(9) . . . . ?
C38 O1 C22 C23 -86.9(9) . . . . ?
C39 C40 C41 C42 -178.4(9) . . . . ?
C39 C40 C45 C44 178.0(8) . . . . ?
C39 C46 C47 C48 178.2(9) . . . . ?
C39 C46 C51 C50 179.2(9) . . . . ?
C40 C39 C46 C47 -76.5(10) . . . . ?
C40 C39 C46 C51 100.5(10) . . . . ?
C40 C41 C42 C43 0.1(16) . . . . ?
C41 C40 C45 C44 -2.1(13) . . . . ?
C41 C42 C43 F2 180.0(10) . . . . ?
C41 C42 C43 C44 -1.8(17) . . . . ?
C42 C43 C44 C45 1.5(16) . . . . ?
C43 C44 C45 C40 0.5(15) . . . . ?
C45 C40 C41 C42 1.8(14) . . . . ?
C46 C39 C40 C41 -167.2(8) . . . . ?
C46 C39 C40 C45 12.6(11) . . . . ?
C46 C47 C48 C49 0.4(16) . . . . ?
C47 C46 C51 C50 -3.7(15) . . . . ?
C47 C48 C49 F1 176.7(10) . . . . ?
C47 C48 C49 C50 0.8(18) . . . . ?
C48 C49 C50 C51 -3.3(18) . . . . ?
C49 C50 C51 C46 4.8(17) . . . . ?
C51 C46 C47 C48 1.0(15) . . . . ?

loop_
_twin_individual_id
_twin_individual_mass_fraction_refined
1 0.688(6)
2 0.312(6)
